data_7063849
loop_
_publ_author_name
'Li, Qingshuang'
'Wei, Lanfeng'
'Sun, Hongjian'
'Fuhr, Olaf'
'Fenske, Dieter'
'Hinz, Alexander'
'Li, Xiaoyan'

_publ_section_title
;
 Improvement of Regioselectivity of Alkene Hydrosilylation Catalyzed by
 [PNSiNP] Pincer Cobalt(III) Hydrides Using Sodium Methoxide as an
 Additive
;
_journal_issue 27
_journal_name_full 'New Journal of Chemistry'
_journal_page_first 11646
_journal_page_last 11653
_journal_paper_doi 10.1039/D5NJ01460C
_journal_volume 49
_journal_year 2025
_chemical_formula_moiety 'C41 H43 Cl Co N2 P3 Si'
_chemical_formula_sum 'C41 H43 Cl Co N2 P3 Si'
_chemical_formula_weight 779.15
_space_group_crystal_system tetragonal
_space_group_IT_number 87
_space_group_name_Hall '-I 4'
_space_group_name_H-M_alt 'I 4/m'
_atom_sites_solution_hydrogens mixed
_audit_creation_date 2025-05-05
_audit_creation_method
;
Olex2 1.3
(compiled 2020.11.12 svn.r5f609507 for OlexSys, GUI svn.r6408)
;
_audit_update_record
;
2025-05-05 deposited with the CCDC.	2025-06-06 downloaded from the CCDC.
;
_cell_angle_alpha 90
_cell_angle_beta 90
_cell_angle_gamma 90
_cell_formula_units_Z 8
_cell_length_a 20.9609(9)
_cell_length_b 20.9609(9)
_cell_length_c 17.7989(7)
_cell_measurement_reflns_used 73253
_cell_measurement_temperature 150.15
_cell_measurement_theta_max 35.44
_cell_measurement_theta_min 1.50
_cell_volume 7820.1(6)
_computing_data_collection 'CrysAlisPro 1.171.40.25a (Rigaku OD, 2017)'
_computing_data_reduction 'CrysAlisPro 1.171.40.25a (Rigaku OD, 2017)'
_computing_molecular_graphics 'Olex2 1.3 (Dolomanov et al., 2009)'
_computing_publication_material 'Olex2 1.3 (Dolomanov et al., 2009)'
_computing_structure_refinement 'SHELXL 2018/3 (Sheldrick, 2015)'
_computing_structure_solution 'ShelXS (Sheldrick, 2008)'
_diffrn_ambient_temperature 150.15
_diffrn_detector_area_resol_mean 5.81
_diffrn_detector_type DECTRIS
_diffrn_measured_fraction_theta_full 0.999
_diffrn_measured_fraction_theta_max 0.998
_diffrn_measurement_device '4-circle goniometer'
_diffrn_measurement_device_type 'Stoe StadiVari'
_diffrn_measurement_method 'rotation method'
_diffrn_radiation_type MoK\a
_diffrn_radiation_wavelength 0.71073
_diffrn_reflns_av_R_equivalents 0.0539
_diffrn_reflns_av_unetI/netI 0.0327
_diffrn_reflns_Laue_measured_fraction_full 0.999
_diffrn_reflns_Laue_measured_fraction_max 0.998
_diffrn_reflns_number 7257
_diffrn_reflns_point_group_measured_fraction_full 0.999
_diffrn_reflns_point_group_measured_fraction_max 0.998
_diffrn_reflns_theta_full 25.242
_diffrn_reflns_theta_max 32.492
_diffrn_reflns_theta_min 1.501
_exptl_absorpt_coefficient_mu 0.692
_exptl_absorpt_correction_T_max 0.7885
_exptl_absorpt_correction_T_min 0.5115
_exptl_absorpt_correction_type multi-scan
_exptl_absorpt_process_details
;
STOE X-Red32, absorption correction by Gaussian integration, analogous to
P. Coppens, "The Evaluation of Absorption and Extinction in Single-Crystal
Structure Analysis", published in: F. R. Ahmed (Editor), "Crystallographic
Computing", Munksgaard, Copenhagen (1970), 255 - 270.
Afterwards scaling of reflection intensities was performed within STOE LANA.
J. Koziskova, F. Hahn, J. Richter, J. Kozisek, "Comparison of different
absorption corrections on the model structure of tetrakis(\m~2~-acetato)-
diaqua-di-copper(II)", Acta Chimica Slovaca, vol. 9, no. 2, 2016, pp. 136 - 140.
Finally a spherical absorption correction was done within STOE LANA.
;
_exptl_crystal_colour 'yellowish orange'
_exptl_crystal_colour_modifier yellowish
_exptl_crystal_colour_primary orange
_exptl_crystal_density_diffrn 1.324
_exptl_crystal_description cube
_exptl_crystal_F_000 3248
_exptl_crystal_size_max 0.23
_exptl_crystal_size_mid 0.22
_exptl_crystal_size_min 0.21
_refine_diff_density_max 0.700
_refine_diff_density_min -0.670
_refine_diff_density_rms 0.073
_refine_ls_extinction_method none
_refine_ls_goodness_of_fit_ref 1.047
_refine_ls_hydrogen_treatment mixed
_refine_ls_matrix_type full
_refine_ls_number_parameters 251
_refine_ls_number_reflns 7257
_refine_ls_number_restraints 0
_refine_ls_restrained_S_all 1.047
_refine_ls_R_factor_all 0.0628
_refine_ls_R_factor_gt 0.0391
_refine_ls_shift/su_max 0.001
_refine_ls_shift/su_mean 0.000
_refine_ls_structure_factor_coef Fsqd
_refine_ls_weighting_details 'w=1/[\s^2^(Fo^2^)+(0.0576P)^2^+1.7954P] where P=(Fo^2^+2Fc^2^)/3'
_refine_ls_weighting_scheme calc
_refine_ls_wR_factor_gt 0.0949
_refine_ls_wR_factor_ref 0.1027
_reflns_Friedel_coverage 0.000
_reflns_number_gt 5400
_reflns_number_total 7257
_reflns_threshold_expression 'I > 2\s(I)'
_cod_data_source_file d5nj01460c2.cif
_cod_data_source_block sun06
_cod_original_cell_volume 7820.1(7)
_cod_database_code 7063849
_shelx_shelxl_version_number 2018/3
_shelx_space_group_comment
;
The symmetry employed for this shelxl refinement is uniquely defined
by the following loop, which should always be used as a source of
symmetry information in preference to the above space-group names.
They are only intended as comments.
;
_shelx_estimated_absorpt_t_max 0.868
_shelx_estimated_absorpt_t_min 0.857
_olex2_refinement_description
;
1. Fixed Uiso
 At 1.2 times of:
  All C(H) groups, All C(H,H) groups
 At 1.5 times of:
  All C(H,H,H) groups
2. Others
 Fixed Sof: H24A(0.5) H24B(0.5) H24C(0.5)
3.a Secondary CH2 refined with riding coordinates:
 C10(H10A,H10B)
3.b Aromatic/amide H refined with riding coordinates:
 C2(H2), C3(H3), C4(H4), C5(H5), C6(H6), C12(H12), C13(H13), C14(H14),
 C15(H15), C16(H16), C18(H18), C19(H19), C20(H20), C21(H21), C22(H22)
3.c Idealised Me refined as rotating group:
 C23(H23A,H23B,H23C), C24(H24A,H24B,H24C)
;
_olex2_submission_special_instructions 'No special instructions were received'

loop_
_space_group_symop_operation_xyz
'x, y, z'
'-y, x, z'
'-x, -y, z'
'y, -x, z'
'x+1/2, y+1/2, z+1/2'
'-y+1/2, x+1/2, z+1/2'
'-x+1/2, -y+1/2, z+1/2'
'y+1/2, -x+1/2, z+1/2'
'-x, -y, -z'
'y, -x, -z'
'x, y, -z'
'-y, x, -z'
'-x+1/2, -y+1/2, -z+1/2'
'y+1/2, -x+1/2, -z+1/2'
'x+1/2, y+1/2, -z+1/2'
'-y+1/2, x+1/2, -z+1/2'

loop_
_atom_site_label
_atom_site_type_symbol
_atom_site_fract_x
_atom_site_fract_y
_atom_site_fract_z
_atom_site_U_iso_or_equiv
_atom_site_adp_type
_atom_site_occupancy
_atom_site_site_symmetry_order
_atom_site_calc_flag
_atom_site_refinement_flags_posn
_atom_site_refinement_flags_adp
_atom_site_refinement_flags_occupancy
_atom_site_disorder_assembly
_atom_site_disorder_group
Co1 Co 0.74798(2) 0.35065(2) 0.500000 0.01562(6) Uani 1 2 d S T P . .
H H 0.8130(14) 0.3745(14) 0.500000 0.039(8) Uiso 1 2 d S . P . .
Cl1 Cl 0.64314(2) 0.31622(2) 0.500000 0.01985(9) Uani 1 2 d S T P . .
P1 P 0.75336(2) 0.32794(2) 0.37943(2) 0.01754(8) Uani 1 1 d . . . . .
P2 P 0.72475(3) 0.45504(2) 0.500000 0.01997(10) Uani 1 2 d S T P . .
Si1 Si 0.78135(2) 0.24844(3) 0.500000 0.01673(11) Uani 1 2 d S T P . .
N1 N 0.74139(6) 0.20617(5) 0.42799(6) 0.0194(2) Uani 1 1 d . . . . .
C1 C 0.86827(10) 0.22712(10) 0.500000 0.0219(4) Uani 1 2 d S T P . .
C2 C 0.88394(15) 0.16334(14) 0.500000 0.0702(12) Uani 1 2 d S T P . .
H2 H 0.851022 0.132181 0.500000 0.084 Uiso 1 2 calc R U P . .
C3 C 0.94695(17) 0.14415(19) 0.500000 0.0906(16) Uani 1 2 d S T P . .
H3 H 0.956672 0.099881 0.500000 0.109 Uiso 1 2 calc R U P . .
C4 C 0.99473(14) 0.18674(18) 0.500000 0.0523(8) Uani 1 2 d S T P . .
H4 H 1.037798 0.172609 0.500000 0.063 Uiso 1 2 calc R U P . .
C5 C 0.98122(12) 0.25053(15) 0.500000 0.0395(6) Uani 1 2 d S T P . .
H5 H 1.014746 0.281026 0.500000 0.047 Uiso 1 2 calc R U P . .
C6 C 0.91779(11) 0.27037(12) 0.500000 0.0303(5) Uani 1 2 d S T P . .
H6 H 0.908464 0.314718 0.500000 0.036 Uiso 1 2 calc R U P . .
C7 C 0.60555(8) 0.09355(8) 0.46111(11) 0.0324(3) Uani 1 1 d . . . . .
H7 H 0.5773(9) 0.0675(9) 0.4306(10) 0.030(5) Uiso 1 1 d . . . . .
C8 C 0.65034(7) 0.12969(7) 0.42143(9) 0.0261(3) Uani 1 1 d . . . . .
H8 H 0.6502(10) 0.1301(10) 0.3664(12) 0.036(5) Uiso 1 1 d . . . . .
C9 C 0.69559(7) 0.16529(6) 0.46010(8) 0.0203(3) Uani 1 1 d . . . . .
C10 C 0.72238(7) 0.24534(7) 0.36426(8) 0.0204(3) Uani 1 1 d . . . . .
H10A H 0.675293 0.246109 0.359952 0.024 Uiso 1 1 calc R U . . .
H10B H 0.740129 0.227449 0.317219 0.024 Uiso 1 1 calc R U . . .
C11 C 0.70636(7) 0.37000(7) 0.30757(8) 0.0219(3) Uani 1 1 d . . . . .
C12 C 0.73328(9) 0.39280(7) 0.24149(9) 0.0286(3) Uani 1 1 d . . . . .
H12 H 0.777881 0.388569 0.233440 0.034 Uiso 1 1 calc R U . . .
C13 C 0.69551(10) 0.42177(9) 0.18697(10) 0.0392(4) Uani 1 1 d . . . . .
H13 H 0.714420 0.437260 0.142028 0.047 Uiso 1 1 calc R U . . .
C14 C 0.63077(10) 0.42804(10) 0.19803(11) 0.0427(5) Uani 1 1 d . . . . .
H14 H 0.605108 0.447775 0.160674 0.051 Uiso 1 1 calc R U . . .
C15 C 0.60311(9) 0.40566(9) 0.26335(10) 0.0389(4) Uani 1 1 d . . . . .
H15 H 0.558441 0.409997 0.270809 0.047 Uiso 1 1 calc R U . . .
C16 C 0.64056(8) 0.37676(8) 0.31830(9) 0.0300(3) Uani 1 1 d . . . . .
H16 H 0.621366 0.361584 0.363225 0.036 Uiso 1 1 calc R U . . .
C17 C 0.83387(7) 0.32710(7) 0.33974(8) 0.0220(3) Uani 1 1 d . . . . .
C18 C 0.86233(8) 0.27253(8) 0.31007(9) 0.0278(3) Uani 1 1 d . . . . .
H18 H 0.839185 0.233587 0.308658 0.033 Uiso 1 1 calc R U . . .
C19 C 0.92417(9) 0.27469(10) 0.28260(11) 0.0388(4) Uani 1 1 d . . . . .
H19 H 0.943113 0.237178 0.262616 0.047 Uiso 1 1 calc R U . . .
C20 C 0.95840(9) 0.33079(11) 0.28403(12) 0.0457(5) Uani 1 1 d . . . . .
H20 H 1.000483 0.332145 0.264292 0.055 Uiso 1 1 calc R U . . .
C21 C 0.93127(9) 0.38499(10) 0.31427(12) 0.0451(5) Uani 1 1 d . . . . .
H21 H 0.954885 0.423654 0.315816 0.054 Uiso 1 1 calc R U . . .
C22 C 0.86962(8) 0.38315(8) 0.34240(11) 0.0343(4) Uani 1 1 d . . . . .
H22 H 0.851521 0.420531 0.363760 0.041 Uiso 1 1 calc R U . . .
C23 C 0.75420(10) 0.50265(8) 0.42143(10) 0.0347(4) Uani 1 1 d . . . . .
H23A H 0.738187 0.484807 0.374160 0.052 Uiso 1 1 calc R U . . .
H23B H 0.800947 0.501969 0.421203 0.052 Uiso 1 1 calc R U . . .
H23C H 0.739270 0.546722 0.426753 0.052 Uiso 1 1 calc R U . . .
C24 C 0.64028(11) 0.47516(11) 0.500000 0.0349(5) Uani 1 2 d S T P . .
H24A H 0.621074 0.461815 0.547677 0.052 Uiso 0.5 1 calc R U P A -1
H24B H 0.619010 0.453151 0.458379 0.052 Uiso 0.5 1 calc R U P A -1
H24C H 0.635261 0.521363 0.493944 0.052 Uiso 0.5 1 calc R U P A -1

loop_
_atom_site_aniso_label
_atom_site_aniso_U_11
_atom_site_aniso_U_22
_atom_site_aniso_U_33
_atom_site_aniso_U_23
_atom_site_aniso_U_13
_atom_site_aniso_U_12
Co1 0.01583(12) 0.01460(11) 0.01642(13) 0.000 0.000 -0.00061(9)
Cl1 0.01502(18) 0.0222(2) 0.0223(2) 0.000 0.000 -0.00241(15)
P1 0.01874(16) 0.01717(15) 0.01670(16) -0.00040(12) 0.00066(12) -0.00053(12)
P2 0.0224(2) 0.0155(2) 0.0221(2) 0.000 0.000 0.00108(18)
Si1 0.0158(2) 0.0154(2) 0.0189(3) 0.000 0.000 -0.00085(18)
N1 0.0209(5) 0.0165(5) 0.0208(6) -0.0007(4) -0.0009(4) -0.0018(4)
C1 0.0194(9) 0.0233(9) 0.0231(9) 0.000 0.000 0.0002(7)
C2 0.0282(13) 0.0229(12) 0.160(4) 0.000 0.000 0.0047(11)
C3 0.0377(17) 0.0422(19) 0.192(5) 0.000 0.000 0.0217(15)
C4 0.0260(12) 0.074(2) 0.0568(18) 0.000 0.000 0.0202(14)
C5 0.0202(10) 0.0623(18) 0.0360(13) 0.000 0.000 -0.0048(11)
C6 0.0209(10) 0.0330(11) 0.0370(12) 0.000 0.000 -0.0039(9)
C7 0.0275(7) 0.0266(7) 0.0429(9) -0.0047(7) -0.0024(7) -0.0097(6)
C8 0.0247(7) 0.0235(7) 0.0302(8) -0.0053(6) -0.0016(6) -0.0036(5)
C9 0.0194(6) 0.0158(5) 0.0257(7) -0.0008(5) 0.0008(5) -0.0019(5)
C10 0.0226(6) 0.0194(6) 0.0192(7) -0.0017(5) -0.0018(5) -0.0025(5)
C11 0.0279(7) 0.0188(6) 0.0191(7) -0.0011(5) -0.0034(5) 0.0011(5)
C12 0.0382(8) 0.0236(7) 0.0239(7) 0.0021(6) 0.0014(6) 0.0024(6)
C13 0.0585(12) 0.0357(9) 0.0233(8) 0.0079(7) -0.0032(7) 0.0050(9)
C14 0.0563(12) 0.0409(10) 0.0308(9) 0.0057(7) -0.0159(8) 0.0116(9)
C15 0.0358(9) 0.0433(10) 0.0378(10) 0.0016(8) -0.0115(7) 0.0098(8)
C16 0.0279(8) 0.0350(8) 0.0270(8) 0.0021(6) -0.0038(6) 0.0044(6)
C17 0.0208(6) 0.0251(7) 0.0200(7) 0.0009(5) 0.0032(5) 0.0000(5)
C18 0.0260(7) 0.0321(8) 0.0254(8) -0.0043(6) 0.0015(6) 0.0031(6)
C19 0.0298(8) 0.0458(10) 0.0409(10) -0.0104(8) 0.0083(7) 0.0075(8)
C20 0.0273(8) 0.0561(13) 0.0536(12) -0.0031(10) 0.0169(8) 0.0020(8)
C21 0.0296(9) 0.0395(10) 0.0661(13) 0.0018(9) 0.0180(9) -0.0078(8)
C22 0.0272(8) 0.0277(8) 0.0479(10) -0.0032(7) 0.0117(7) -0.0027(6)
C23 0.0504(10) 0.0180(6) 0.0357(9) 0.0033(6) 0.0142(8) 0.0020(7)
C24 0.0257(11) 0.0227(10) 0.0562(16) 0.000 0.000 0.0032(9)

loop_
_atom_type_symbol
_atom_type_description
_atom_type_scat_dispersion_real
_atom_type_scat_dispersion_imag
_atom_type_scat_source
C C 0.0033 0.0016 'International Tables Vol C Tables 4.2.6.8 and 6.1.1.4'
H H 0.0000 0.0000 'International Tables Vol C Tables 4.2.6.8 and 6.1.1.4'
Cl Cl 0.1484 0.1585 'International Tables Vol C Tables 4.2.6.8 and 6.1.1.4'
Co Co 0.3494 0.9721 'International Tables Vol C Tables 4.2.6.8 and 6.1.1.4'
N N 0.0061 0.0033 'International Tables Vol C Tables 4.2.6.8 and 6.1.1.4'
P P 0.1023 0.0942 'International Tables Vol C Tables 4.2.6.8 and 6.1.1.4'
Si Si 0.0817 0.0704 'International Tables Vol C Tables 4.2.6.8 and 6.1.1.4'

loop_
_exptl_crystal_face_index_h
_exptl_crystal_face_index_k
_exptl_crystal_face_index_l
_exptl_crystal_face_perp_dist
1 4 4 0.0975
-1 -4 -4 0.0975
1 4 -3 0.1023
-1 -4 3 0.1023
4 -1 0 0.1153
-4 1 0 0.1153

loop_
_geom_angle_atom_site_label_1
_geom_angle_atom_site_label_2
_geom_angle_atom_site_label_3
_geom_angle
_geom_angle_site_symmetry_1
_geom_angle_site_symmetry_3
_geom_angle_publ_flag
Cl1 Co1 H 178.1(12) . . ?
P1 Co1 H 91.5(3) 11_556 . ?
P1 Co1 H 91.5(3) . . ?
P1 Co1 Cl1 88.922(11) . . ?
P1 Co1 Cl1 88.921(11) 11_556 . ?
P1 Co1 P1 154.31(2) 11_556 . ?
P1 Co1 P2 102.842(11) 11_556 . ?
P1 Co1 P2 102.843(11) . . ?
P1 Co1 Si1 77.200(11) . . ?
P1 Co1 Si1 77.201(11) 11_556 . ?
P2 Co1 H 82.4(12) . . ?
P2 Co1 Cl1 95.64(2) . . ?
P2 Co1 Si1 174.46(2) . . ?
Si1 Co1 H 92.0(12) . . ?
Si1 Co1 Cl1 89.90(2) . . ?
C10 P1 Co1 108.87(5) . . ?
C11 P1 Co1 123.14(5) . . ?
C11 P1 C10 99.07(6) . . ?
C17 P1 Co1 115.20(5) . . ?
C17 P1 C10 104.83(7) . . ?
C17 P1 C11 103.31(7) . . ?
C23 P2 Co1 117.40(6) . . ?
C23 P2 Co1 117.40(6) 11_556 . ?
C23 P2 C23 100.00(12) 11_556 . ?
C24 P2 Co1 115.94(8) . . ?
C24 P2 C23 101.67(8) . . ?
C24 P2 C23 101.67(8) . 11_556 ?
N1 Si1 Co1 109.22(4) 11_556 . ?
N1 Si1 Co1 109.22(4) . . ?
N1 Si1 N1 92.86(8) 11_556 . ?
N1 Si1 C1 109.91(6) 11_556 . ?
N1 Si1 C1 109.91(6) . . ?
C1 Si1 Co1 121.86(7) . . ?
C9 N1 Si1 109.49(9) . . ?
C9 N1 C10 118.22(11) . . ?
C10 N1 Si1 114.31(9) . . ?
C2 C1 Si1 117.58(18) . . ?
C2 C1 C6 117.3(2) . . ?
C6 C1 Si1 125.09(17) . . ?
C1 C2 H2 119.6 . . ?
C1 C2 C3 120.7(3) . . ?
C3 C2 H2 119.6 . . ?
C2 C3 H3 119.3 . . ?
C4 C3 C2 121.4(3) . . ?
C4 C3 H3 119.3 . . ?
C3 C4 H4 120.1 . . ?
C3 C4 C5 119.8(3) . . ?
C5 C4 H4 120.1 . . ?
C4 C5 H5 120.3 . . ?
C4 C5 C6 119.3(3) . . ?
C6 C5 H5 120.3 . . ?
C1 C6 C5 121.5(2) . . ?
C1 C6 H6 119.2 . . ?
C5 C6 H6 119.2 . . ?
C7 C7 H7 124.0(11) 11_556 . ?
C7 C7 C8 120.34(10) 11_556 . ?
C8 C7 H7 115.6(11) . . ?
C7 C8 H8 120.6(12) . . ?
C9 C8 C7 119.95(15) . . ?
C9 C8 H8 119.5(12) . . ?
N1 C9 C9 113.95(8) . 11_556 ?
C8 C9 N1 126.24(14) . . ?
C8 C9 C9 119.70(9) . 11_556 ?
P1 C10 H10A 110.0 . . ?
P1 C10 H10B 110.0 . . ?
N1 C10 P1 108.35(9) . . ?
N1 C10 H10A 110.0 . . ?
N1 C10 H10B 110.0 . . ?
H10A C10 H10B 108.4 . . ?
C12 C11 P1 122.41(12) . . ?
C12 C11 C16 118.74(14) . . ?
C16 C11 P1 118.78(11) . . ?
C11 C12 H12 119.7 . . ?
C11 C12 C13 120.62(17) . . ?
C13 C12 H12 119.7 . . ?
C12 C13 H13 119.9 . . ?
C14 C13 C12 120.16(17) . . ?
C14 C13 H13 119.9 . . ?
C13 C14 H14 120.0 . . ?
C13 C14 C15 120.09(16) . . ?
C15 C14 H14 120.0 . . ?
C14 C15 H15 119.9 . . ?
C14 C15 C16 120.15(18) . . ?
C16 C15 H15 119.9 . . ?
C11 C16 H16 119.9 . . ?
C15 C16 C11 120.24(16) . . ?
C15 C16 H16 119.9 . . ?
C18 C17 P1 123.30(12) . . ?
C18 C17 C22 118.30(14) . . ?
C22 C17 P1 118.34(11) . . ?
C17 C18 H18 119.8 . . ?
C19 C18 C17 120.47(16) . . ?
C19 C18 H18 119.8 . . ?
C18 C19 H19 119.7 . . ?
C20 C19 C18 120.55(17) . . ?
C20 C19 H19 119.7 . . ?
C19 C20 H20 120.2 . . ?
C19 C20 C21 119.70(17) . . ?
C21 C20 H20 120.2 . . ?
C20 C21 H21 119.9 . . ?
C20 C21 C22 120.13(18) . . ?
C22 C21 H21 119.9 . . ?
C17 C22 H22 119.6 . . ?
C21 C22 C17 120.81(16) . . ?
C21 C22 H22 119.6 . . ?
P2 C23 H23A 109.5 . . ?
P2 C23 H23B 109.5 . . ?
P2 C23 H23C 109.5 . . ?
H23A C23 H23B 109.5 . . ?
H23A C23 H23C 109.5 . . ?
H23B C23 H23C 109.5 . . ?
P2 C24 H24A 109.5 . . ?
P2 C24 H24B 109.5 . . ?
P2 C24 H24C 109.5 . . ?
H24A C24 H24B 109.5 . . ?
H24A C24 H24C 109.5 . . ?
H24B C24 H24C 109.5 . . ?

loop_
_geom_bond_atom_site_label_1
_geom_bond_atom_site_label_2
_geom_bond_distance
_geom_bond_site_symmetry_2
_geom_bond_publ_flag
Co1 H 1.45(3) . ?
Co1 Cl1 2.3129(5) . ?
Co1 P1 2.2010(4) 11_556 ?
Co1 P1 2.2011(4) . ?
Co1 P2 2.2415(6) . ?
Co1 Si1 2.2538(6) . ?
P1 C10 1.8687(14) . ?
P1 C11 1.8395(15) . ?
P1 C17 1.8295(15) . ?
P2 C23 1.8254(16) 11_556 ?
P2 C23 1.8255(16) . ?
P2 C24 1.820(2) . ?
Si1 N1 1.7690(12) . ?
Si1 N1 1.7689(12) 11_556 ?
Si1 C1 1.876(2) . ?
N1 C9 1.4080(18) . ?
N1 C10 1.4559(18) . ?
C1 C2 1.377(3) . ?
C1 C6 1.378(3) . ?
C2 H2 0.9500 . ?
C2 C3 1.381(4) . ?
C3 H3 0.9500 . ?
C3 C4 1.342(5) . ?
C4 H4 0.9500 . ?
C4 C5 1.367(5) . ?
C5 H5 0.9500 . ?
C5 C6 1.393(3) . ?
C6 H6 0.9500 . ?
C7 C7 1.384(4) 11_556 ?
C7 H7 0.97(2) . ?
C7 C8 1.398(2) . ?
C8 H8 0.98(2) . ?
C8 C9 1.389(2) . ?
C9 C9 1.420(3) 11_556 ?
C10 H10A 0.9900 . ?
C10 H10B 0.9900 . ?
C11 C12 1.389(2) . ?
C11 C16 1.400(2) . ?
C12 H12 0.9500 . ?
C12 C13 1.392(2) . ?
C13 H13 0.9500 . ?
C13 C14 1.377(3) . ?
C14 H14 0.9500 . ?
C14 C15 1.381(3) . ?
C15 H15 0.9500 . ?
C15 C16 1.393(2) . ?
C16 H16 0.9500 . ?
C17 C18 1.394(2) . ?
C17 C22 1.394(2) . ?
C18 H18 0.9500 . ?
C18 C19 1.386(2) . ?
C19 H19 0.9500 . ?
C19 C20 1.378(3) . ?
C20 H20 0.9500 . ?
C20 C21 1.380(3) . ?
C21 H21 0.9500 . ?
C21 C22 1.386(2) . ?
C22 H22 0.9500 . ?
C23 H23A 0.9800 . ?
C23 H23B 0.9800 . ?
C23 H23C 0.9800 . ?
C24 H24A 0.9800 . ?
C24 H24B 0.9800 . ?
C24 H24C 0.9800 . ?

loop_
_geom_torsion_atom_site_label_1
_geom_torsion_atom_site_label_2
_geom_torsion_atom_site_label_3
_geom_torsion_atom_site_label_4
_geom_torsion
_geom_torsion_site_symmetry_1
_geom_torsion_site_symmetry_2
_geom_torsion_site_symmetry_3
_geom_torsion_site_symmetry_4
_geom_torsion_publ_flag
Co1 P1 C10 N1 -36.13(10) . . . . ?
Co1 P1 C11 C12 132.64(11) . . . . ?
Co1 P1 C11 C16 -50.32(14) . . . . ?
Co1 P1 C17 C18 116.30(12) . . . . ?
Co1 P1 C17 C22 -60.68(14) . . . . ?
Co1 Si1 N1 C9 -106.78(9) . . . . ?
Co1 Si1 N1 C10 28.46(10) . . . . ?
Co1 Si1 C1 C2 180.0 . . . . ?
Co1 Si1 C1 C6 0.0 . . . . ?
P1 C11 C12 C13 177.01(13) . . . . ?
P1 C11 C16 C15 -176.94(14) . . . . ?
P1 C17 C18 C19 -178.30(13) . . . . ?
P1 C17 C22 C21 178.96(16) . . . . ?
Si1 N1 C9 C8 172.61(12) . . . . ?
Si1 N1 C9 C9 -3.55(9) . . . 11_556 ?
Si1 N1 C10 P1 4.06(12) . . . . ?
Si1 C1 C2 C3 180.0 . . . . ?
Si1 C1 C6 C5 180.0 . . . . ?
N1 Si1 N1 C9 4.71(12) 11_556 . . . ?
N1 Si1 N1 C10 139.96(8) 11_556 . . . ?
N1 Si1 C1 C2 -50.41(5) . . . . ?
N1 Si1 C1 C2 50.40(5) 11_556 . . . ?
N1 Si1 C1 C6 -129.60(5) 11_556 . . . ?
N1 Si1 C1 C6 129.59(5) . . . . ?
C1 Si1 N1 C9 117.09(10) . . . . ?
C1 Si1 N1 C10 -107.66(11) . . . . ?
C1 C2 C3 C4 0.0 . . . . ?
C2 C1 C6 C5 0.0 . . . . ?
C2 C3 C4 C5 0.0 . . . . ?
C3 C4 C5 C6 0.0 . . . . ?
C4 C5 C6 C1 0.0 . . . . ?
C6 C1 C2 C3 0.0 . . . . ?
C7 C7 C8 C9 0.71(18) 11_556 . . . ?
C7 C8 C9 N1 -176.67(14) . . . . ?
C7 C8 C9 C9 -0.71(18) . . . 11_556 ?
C9 N1 C10 P1 135.18(11) . . . . ?
C10 P1 C11 C12 -107.66(13) . . . . ?
C10 P1 C11 C16 69.38(13) . . . . ?
C10 P1 C17 C18 -3.33(15) . . . . ?
C10 P1 C17 C22 179.69(13) . . . . ?
C10 N1 C9 C8 39.3(2) . . . . ?
C10 N1 C9 C9 -136.81(9) . . . 11_556 ?
C11 P1 C10 N1 -165.89(10) . . . . ?
C11 P1 C17 C18 -106.63(14) . . . . ?
C11 P1 C17 C22 76.39(14) . . . . ?
C11 C12 C13 C14 -0.1(3) . . . . ?
C12 C11 C16 C15 0.2(2) . . . . ?
C12 C13 C14 C15 0.1(3) . . . . ?
C13 C14 C15 C16 0.1(3) . . . . ?
C14 C15 C16 C11 -0.2(3) . . . . ?
C16 C11 C12 C13 0.0(2) . . . . ?
C17 P1 C10 N1 87.65(10) . . . . ?
C17 P1 C11 C12 0.03(14) . . . . ?
C17 P1 C11 C16 177.08(12) . . . . ?
C17 C18 C19 C20 -0.1(3) . . . . ?
C18 C17 C22 C21 1.8(3) . . . . ?
C18 C19 C20 C21 1.1(3) . . . . ?
C19 C20 C21 C22 -0.6(3) . . . . ?
C20 C21 C22 C17 -0.9(3) . . . . ?
C22 C17 C18 C19 -1.3(2) . . . . ?
